data_4064879
loop_
_publ_author_name
'Brunner, Henri'
'Ike, Hayato'
'Muschiol, Manfred'
'Tsuno, Takashi'
'Koyama, Kazuhiro'
'Kurosawa, Takaki'
'Zabel, Manfred'

_publ_section_title
;
 Diastereomer Ratio of Products as a Mechanistic Probe in Epimerization
 and Ligand Exchange of Chiral-at-Metal [CpFe(Prophos)NCMe]X (X = I, PF6)
;
_journal_issue 13
_journal_name_full Organometallics
_journal_page_first 3666
_journal_paper_doi 10.1021/om2003893
_journal_volume 30
_journal_year 2011
_chemical_absolute_configuration rm
_chemical_compound_source 'synthesis as described'
_chemical_formula_moiety 'C35 H40 Fe O3 P3, 2(C H2 Cl2), I'
_chemical_formula_sum 'C37 H44 Cl4 Fe I O3 P3'
_chemical_formula_weight 954.18
_chemical_name_systematic
;
 ?
;
_space_group_IT_number 19
_symmetry_cell_setting orthorhombic
_symmetry_Int_Tables_number 19
_symmetry_space_group_name_Hall 'P 2ac 2ab'
_symmetry_space_group_name_H-M 'P 21 21 21'
_atom_sites_solution_hydrogens geom
_atom_sites_solution_primary direct
_atom_sites_solution_secondary difmap
_cell_angle_alpha 90
_cell_angle_beta 90
_cell_angle_gamma 90
_cell_formula_units_Z 4
_cell_length_a 10.772(5)
_cell_length_b 16.338(5)
_cell_length_c 23.351(5)
_cell_measurement_reflns_used 27534
_cell_measurement_temperature 173(2)
_cell_measurement_theta_max 55.82
_cell_measurement_theta_min 6.09
_cell_measurement_wavelength 0.71073
_cell_volume 4110(2)
_computing_molecular_graphics 'Ortep-3 for Windows (Farrugia, 1997)'
_computing_publication_material 'WinGX publication routines (Farrugia, 1999)'
_computing_structure_refinement 'SHELXL-97 (Sheldrick, 2008)'
_computing_structure_solution 'SIR-92 (Altomare et al, 2008)'
_diffrn_ambient_temperature 173(2)
_diffrn_measured_fraction_theta_full 0.992
_diffrn_measured_fraction_theta_max 0.992
_diffrn_measurement_device_type 'Rigaku RAXIS-RAPID'
_diffrn_radiation_monochromator graphite
_diffrn_radiation_probe x-ray
_diffrn_radiation_source 'fine-focus sealed tube'
_diffrn_radiation_type MoK\a
_diffrn_radiation_wavelength 0.71073
_diffrn_reflns_av_R_equivalents 0.1421
_diffrn_reflns_av_unetI/netI 0.1279
_diffrn_reflns_limit_h_max 13
_diffrn_reflns_limit_h_min -13
_diffrn_reflns_limit_k_max 21
_diffrn_reflns_limit_k_min -20
_diffrn_reflns_limit_l_max 30
_diffrn_reflns_limit_l_min -30
_diffrn_reflns_number 35580
_diffrn_reflns_theta_full 27.48
_diffrn_reflns_theta_max 27.48
_diffrn_reflns_theta_min 3.04
_exptl_absorpt_coefficient_mu 1.529
_exptl_absorpt_correction_T_max 0.6569
_exptl_absorpt_correction_T_min 0.5152
_exptl_absorpt_correction_type multi-scan
_exptl_crystal_colour yellow
_exptl_crystal_density_diffrn 1.542
_exptl_crystal_density_method 'not measured'
_exptl_crystal_description prism
_exptl_crystal_F_000 1928
_exptl_crystal_size_max 0.50
_exptl_crystal_size_mid 0.50
_exptl_crystal_size_min 0.30
_refine_diff_density_max 1.638
_refine_diff_density_min -1.215
_refine_diff_density_rms 0.136
_refine_ls_abs_structure_details 'Flack H D (1983), Acta Cryst. A39, 876-881'
_refine_ls_abs_structure_Flack -0.01(3)
_refine_ls_extinction_coef 0.0034(5)
_refine_ls_extinction_expression Fc^*^=kFc[1+0.001xFc^2^\l^3^/sin(2\q)]^-1/4^
_refine_ls_extinction_method SHELXL
_refine_ls_goodness_of_fit_ref 1.082
_refine_ls_hydrogen_treatment constr
_refine_ls_matrix_type full
_refine_ls_number_parameters 443
_refine_ls_number_reflns 9274
_refine_ls_number_restraints 0
_refine_ls_restrained_S_all 1.082
_refine_ls_R_factor_all 0.1102
_refine_ls_R_factor_gt 0.0816
_refine_ls_shift/su_max 0.002
_refine_ls_shift/su_mean 0
_refine_ls_structure_factor_coef Fsqd
_refine_ls_weighting_details 'calc w=1/[\s^2^(Fo^2^)+(0.0654P)^2^+1.2320P] where P=(Fo^2^+2Fc^2^)/3'
_refine_ls_weighting_scheme calc
_refine_ls_wR_factor_gt 0.1622
_refine_ls_wR_factor_ref 0.1814
_reflns_number_gt 6192
_reflns_number_total 9274
_reflns_threshold_expression >2\s(I)
_cod_data_source_file om2003893_si_002.cif
_cod_data_source_block (SFe,RC)[CpFe(Prophos)P(OMe)3]I
_cod_database_code 4064879

loop_
_symmetry_equiv_pos_as_xyz
'x, y, z'
'-x+1/2, -y, z+1/2'
'x+1/2, -y+1/2, -z'
'-x, y+1/2, -z+1/2'

loop_
_atom_site_label
_atom_site_type_symbol
_atom_site_fract_x
_atom_site_fract_y
_atom_site_fract_z
_atom_site_U_iso_or_equiv
_atom_site_adp_type
_atom_site_occupancy
_atom_site_symmetry_multiplicity
_atom_site_calc_flag
_atom_site_refinement_flags
I1 I 0.79413(5) 0.36083(4) 0.80117(2) 0.0496(2) Uani 1 1 d .
Fe1 Fe 0.56612(9) 0.93939(8) 0.86424(4) 0.0308(3) Uani 1 1 d .
P1 P 0.70544(19) 1.00336(13) 0.91671(7) 0.0315(4) Uani 1 1 d .
P2 P 0.52740(17) 1.06115(15) 0.82642(8) 0.0328(5) Uani 1 1 d .
P3 P 0.70221(18) 0.90569(14) 0.80089(8) 0.0339(4) Uani 1 1 d .
Cl1 Cl 0.6517(3) 0.4507(2) 0.98552(13) 0.0829(9) Uani 1 1 d .
Cl5 Cl 0.9897(3) 0.1098(2) 0.61568(13) 0.0834(10) Uani 1 1 d .
Cl2 Cl 0.5155(3) 0.3074(3) 0.9575(2) 0.140(2) Uani 1 1 d .
O1 O 0.8016(5) 0.9753(3) 0.78714(19) 0.0359(12) Uani 1 1 d .
O3 O 0.7780(5) 0.8283(4) 0.8217(2) 0.0453(15) Uani 1 1 d .
Cl6 Cl 1.2416(4) 0.1401(3) 0.5826(6) 0.257(5) Uani 1 1 d .
O2 O 0.6670(5) 0.8842(4) 0.7359(2) 0.0407(14) Uani 1 1 d .
C14 C 0.7485(7) 1.0473(6) 1.0321(3) 0.041(2) Uani 1 1 d .
H14 H 0.8291 1.029 1.0259 0.049 Uiso 1 1 calc R
C22 C 0.3261(7) 1.1507(6) 0.8752(4) 0.048(2) Uani 1 1 d .
H22 H 0.3819 1.1662 0.9036 0.057 Uiso 1 1 calc R
C33 C 0.8874(8) 0.8008(6) 0.7925(4) 0.059(3) Uani 1 1 d .
H33A H 0.9199 0.7533 0.8116 0.089 Uiso 1 1 calc R
H33B H 0.9486 0.8435 0.7927 0.089 Uiso 1 1 calc R
H33C H 0.8669 0.787 0.7537 0.089 Uiso 1 1 calc R
C10 C 0.5397(7) 1.0651(6) 0.9993(3) 0.042(2) Uani 1 1 d .
H10 H 0.4786 1.0586 0.9715 0.051 Uiso 1 1 calc R
C23 C 0.2047(9) 1.1792(6) 0.8780(4) 0.055(2) Uani 1 1 d .
H23 H 0.1809 1.2136 0.9077 0.066 Uiso 1 1 calc R
C35 C 0.8645(8) 0.9895(6) 0.7338(3) 0.045(2) Uani 1 1 d .
H35A H 0.919 1.0357 0.7377 0.068 Uiso 1 1 calc R
H35B H 0.8046 1.0005 0.7044 0.068 Uiso 1 1 calc R
H35C H 0.912 0.942 0.7237 0.068 Uiso 1 1 calc R
C27 C 0.5636(7) 1.0795(6) 0.7503(3) 0.0375(19) Uani 1 1 d .
C11 C 0.5113(8) 1.1009(6) 1.0521(3) 0.041(2) Uani 1 1 d .
H11 H 0.4312 1.1202 1.0587 0.05 Uiso 1 1 calc R
C8 C 0.8203(7) 1.1625(5) 0.9187(3) 0.0373(19) Uani 1 1 d .
H8A H 0.8989 1.1385 0.9283 0.056 Uiso 1 1 calc R
H8B H 0.7754 1.1747 0.9531 0.056 Uiso 1 1 calc R
H8C H 0.8336 1.212 0.8974 0.056 Uiso 1 1 calc R
C21 C 0.3670(7) 1.0998(5) 0.8314(3) 0.0354(18) Uani 1 1 d .
C28 C 0.5120(8) 1.0309(7) 0.7085(3) 0.051(3) Uani 1 1 d .
H28 H 0.4611 0.9875 0.719 0.061 Uiso 1 1 calc R
C16 C 0.9581(7) 0.9661(6) 0.8980(3) 0.045(2) Uani 1 1 d .
H16 H 0.9612 1.0112 0.8737 0.053 Uiso 1 1 calc R
C7 C 0.7451(6) 1.1021(5) 0.8822(3) 0.0319(18) Uani 1 1 d .
H7 H 0.7915 1.0907 0.847 0.038 Uiso 1 1 calc R
C24 C 0.1204(8) 1.1568(7) 0.8373(4) 0.059(3) Uani 1 1 d .
H24 H 0.0392 1.176 0.8387 0.07 Uiso 1 1 calc R
C18 C 1.0602(9) 0.8517(8) 0.9399(5) 0.074(4) Uani 1 1 d .
H18 H 1.132 0.8209 0.9445 0.089 Uiso 1 1 calc R
C12 C 0.5977(9) 1.1082(6) 1.0939(4) 0.048(2) Uani 1 1 d .
H12 H 0.5761 1.1309 1.129 0.057 Uiso 1 1 calc R
C15 C 0.8499(7) 0.9495(6) 0.9280(3) 0.040(2) Uani 1 1 d .
C34 C 0.5927(10) 0.8150(7) 0.7189(4) 0.068(3) Uani 1 1 d .
H34A H 0.5838 0.8148 0.678 0.101 Uiso 1 1 calc R
H34B H 0.5122 0.8189 0.7363 0.101 Uiso 1 1 calc R
H34C H 0.6325 0.7654 0.731 0.101 Uiso 1 1 calc R
C25 C 0.1584(9) 1.1051(8) 0.7943(5) 0.072(3) Uani 1 1 d .
H25 H 0.102 1.0897 0.7661 0.086 Uiso 1 1 calc R
C4 C 0.3940(7) 0.9249(6) 0.9059(4) 0.044(2) Uani 1 1 d .
H4 H 0.3425 0.9675 0.9175 0.053 Uiso 1 1 calc R
C32 C 0.6439(8) 1.1426(6) 0.7344(3) 0.042(2) Uani 1 1 d .
H32 H 0.6811 1.1753 0.7622 0.051 Uiso 1 1 calc R
C6 C 0.6176(7) 1.1384(6) 0.8657(3) 0.0398(19) Uani 1 1 d .
H6A H 0.6293 1.1864 0.8419 0.048 Uiso 1 1 calc R
H6B H 0.5731 1.1547 0.8999 0.048 Uiso 1 1 calc R
C26 C 0.2780(8) 1.0757(7) 0.7920(4) 0.056(3) Uani 1 1 d .
H26 H 0.2995 1.0387 0.7634 0.068 Uiso 1 1 calc R
C13 C 0.7183(9) 1.0819(6) 1.0845(3) 0.050(2) Uani 1 1 d .
H13 H 0.7782 1.0874 1.113 0.06 Uiso 1 1 calc R
C9 C 0.6616(7) 1.0394(5) 0.9889(3) 0.0336(19) Uani 1 1 d .
C5 C 0.4876(7) 0.8870(5) 0.9386(4) 0.041(2) Uani 1 1 d .
H5 H 0.5083 0.9004 0.9761 0.049 Uiso 1 1 calc R
C3 C 0.3937(8) 0.8850(7) 0.8512(3) 0.051(3) Uani 1 1 d .
H3 H 0.3418 0.8973 0.8205 0.062 Uiso 1 1 calc R
C20 C 0.8504(9) 0.8804(6) 0.9641(4) 0.050(2) Uani 1 1 d .
H20 H 0.7788 0.868 0.9846 0.06 Uiso 1 1 calc R
C19 C 0.9534(10) 0.8303(7) 0.9704(5) 0.071(3) Uani 1 1 d .
H19 H 0.9515 0.7843 0.9939 0.085 Uiso 1 1 calc R
C31 C 0.6679(10) 1.1562(7) 0.6759(4) 0.063(3) Uani 1 1 d .
H31 H 0.72 1.1989 0.6651 0.076 Uiso 1 1 calc R
C29 C 0.5349(11) 1.0458(8) 0.6507(4) 0.068(3) Uani 1 1 d .
H29 H 0.4956 1.0142 0.623 0.081 Uiso 1 1 calc R
C30 C 0.6152(12) 1.1068(8) 0.6343(4) 0.075(4) Uani 1 1 d .
H30 H 0.6339 1.1148 0.5958 0.09 Uiso 1 1 calc R
C1 C 0.5456(8) 0.8246(6) 0.9050(4) 0.047(2) Uani 1 1 d .
H1 H 0.6108 0.7908 0.9161 0.057 Uiso 1 1 calc R
C17 C 1.0612(9) 0.9165(8) 0.9037(4) 0.065(3) Uani 1 1 d .
H17 H 1.1322 0.9277 0.8825 0.078 Uiso 1 1 calc R
C37 C 0.6552(12) 0.3557(8) 0.9554(5) 0.085(4) Uani 1 1 d .
H37A H 0.6817 0.3605 0.9159 0.102 Uiso 1 1 calc R
H37B H 0.7161 0.3225 0.9754 0.102 Uiso 1 1 calc R
C2 C 0.4851(9) 0.8244(6) 0.8520(4) 0.050(2) Uani 1 1 d .
H2 H 0.503 0.7892 0.8219 0.06 Uiso 1 1 calc R
C36 C 1.1520(15) 0.0829(12) 0.6135(7) 0.143(9) Uani 1 1 d .
H36A H 1.1805 0.0773 0.6527 0.172 Uiso 1 1 calc R
H36B H 1.1587 0.0293 0.5958 0.172 Uiso 1 1 calc R

loop_
_atom_site_aniso_label
_atom_site_aniso_U_11
_atom_site_aniso_U_22
_atom_site_aniso_U_33
_atom_site_aniso_U_23
_atom_site_aniso_U_13
_atom_site_aniso_U_12
I1 0.0435(3) 0.0625(4) 0.0427(3) 0.0051(3) -0.0050(3) -0.0065(3)
Fe1 0.0255(5) 0.0381(7) 0.0290(5) -0.0014(5) 0.0002(4) -0.0039(5)
P1 0.0248(9) 0.0408(12) 0.0289(9) -0.0009(8) 0.0005(8) -0.0009(10)
P2 0.0243(9) 0.0455(13) 0.0288(9) -0.0006(9) 0.0003(7) 0.0009(10)
P3 0.0317(10) 0.0428(13) 0.0273(9) -0.0024(8) -0.0004(9) 0.0000(10)
Cl1 0.098(2) 0.072(2) 0.0790(19) -0.0111(16) 0.0007(16) -0.0019(19)
Cl5 0.086(2) 0.073(2) 0.092(2) -0.0056(16) 0.0282(16) -0.0066(18)
Cl2 0.085(2) 0.147(4) 0.187(4) -0.113(3) 0.069(3) -0.043(3)
O1 0.031(3) 0.041(3) 0.036(3) -0.002(2) 0.005(2) -0.004(3)
O3 0.044(3) 0.051(4) 0.041(3) -0.003(3) -0.003(2) 0.014(3)
Cl6 0.071(3) 0.081(4) 0.619(16) 0.038(7) 0.050(5) -0.004(3)
O2 0.042(3) 0.041(4) 0.039(3) -0.010(2) -0.003(2) -0.004(3)
C14 0.033(4) 0.059(6) 0.031(4) 0.002(4) -0.006(3) -0.001(4)
C22 0.034(4) 0.056(6) 0.053(5) -0.013(4) 0.002(3) 0.009(4)
C33 0.046(5) 0.062(7) 0.070(6) 0.003(5) 0.004(5) 0.030(5)
C10 0.033(4) 0.056(6) 0.039(4) 0.004(4) 0.000(3) 0.005(4)
C23 0.036(5) 0.062(7) 0.067(6) 0.003(5) 0.019(5) 0.014(5)
C35 0.038(5) 0.063(7) 0.035(4) 0.004(4) 0.002(3) 0.004(4)
C27 0.036(4) 0.044(6) 0.033(4) 0.000(3) 0.004(3) 0.011(4)
C11 0.044(5) 0.048(6) 0.032(4) 0.006(4) 0.008(3) 0.000(4)
C8 0.036(4) 0.042(5) 0.034(4) -0.004(3) -0.009(3) -0.002(4)
C21 0.033(4) 0.033(5) 0.040(4) -0.002(4) 0.006(3) -0.001(4)
C28 0.039(5) 0.074(7) 0.040(5) -0.011(4) -0.010(4) 0.010(5)
C16 0.029(4) 0.067(7) 0.038(4) -0.014(4) -0.004(3) 0.003(4)
C7 0.033(4) 0.042(5) 0.021(3) -0.006(3) -0.001(3) 0.000(3)
C24 0.021(4) 0.065(8) 0.090(7) 0.030(6) 0.009(4) 0.014(5)
C18 0.042(6) 0.103(11) 0.076(7) -0.027(7) -0.017(5) 0.022(7)
C12 0.063(6) 0.041(6) 0.040(5) 0.000(4) 0.017(4) -0.002(5)
C15 0.033(4) 0.049(6) 0.039(4) -0.009(4) -0.009(3) 0.001(4)
C34 0.063(7) 0.076(8) 0.063(6) -0.026(6) -0.005(5) -0.021(6)
C25 0.037(5) 0.107(10) 0.072(7) 0.001(7) 0.003(5) 0.014(6)
C4 0.031(4) 0.049(6) 0.052(5) 0.006(4) 0.008(4) -0.002(4)
C32 0.043(5) 0.047(6) 0.037(4) 0.001(4) 0.009(3) 0.015(5)
C6 0.028(4) 0.052(6) 0.040(4) 0.001(4) -0.004(3) -0.008(4)
C26 0.039(5) 0.071(8) 0.059(5) -0.019(5) 0.000(4) -0.005(5)
C13 0.053(5) 0.065(7) 0.032(4) -0.005(4) 0.007(4) 0.001(5)
C9 0.034(4) 0.039(5) 0.028(4) -0.008(3) 0.010(3) -0.004(4)
C5 0.039(4) 0.041(5) 0.042(4) 0.004(4) 0.007(3) -0.014(4)
C3 0.051(5) 0.071(8) 0.032(4) 0.002(4) 0.000(4) -0.030(5)
C20 0.048(5) 0.054(7) 0.048(5) -0.002(4) -0.012(4) 0.004(5)
C19 0.076(8) 0.059(8) 0.078(7) -0.009(6) -0.024(6) 0.021(6)
C31 0.075(7) 0.055(7) 0.059(6) 0.025(5) 0.037(5) 0.023(6)
C29 0.075(7) 0.080(10) 0.047(6) -0.012(5) -0.006(5) 0.028(7)
C30 0.108(9) 0.088(10) 0.029(5) 0.006(6) 0.012(6) 0.038(8)
C1 0.046(5) 0.042(6) 0.055(5) 0.012(4) 0.015(4) -0.001(4)
C17 0.033(5) 0.099(10) 0.063(6) -0.015(6) -0.005(4) 0.009(6)
C37 0.097(9) 0.074(9) 0.086(8) -0.024(7) 0.026(7) -0.005(8)
C2 0.056(6) 0.042(6) 0.053(5) -0.006(4) 0.010(4) -0.008(5)
C36 0.154(16) 0.159(18) 0.116(11) 0.075(12) 0.069(11) 0.094(15)

loop_
_atom_type_symbol
_atom_type_description
_atom_type_scat_dispersion_real
_atom_type_scat_dispersion_imag
_atom_type_scat_source
C C 0.0033 0.0016 'International Tables Vol C Tables 4.2.6.8 and 6.1.1.4'
H H 0 0 'International Tables Vol C Tables 4.2.6.8 and 6.1.1.4'
O O 0.0106 0.006 'International Tables Vol C Tables 4.2.6.8 and 6.1.1.4'
P P 0.1023 0.0942 'International Tables Vol C Tables 4.2.6.8 and 6.1.1.4'
Cl Cl 0.1484 0.1585 'International Tables Vol C Tables 4.2.6.8 and 6.1.1.4'
Fe Fe 0.3463 0.8444 'International Tables Vol C Tables 4.2.6.8 and 6.1.1.4'
I I -0.4742 1.8119 'International Tables Vol C Tables 4.2.6.8 and 6.1.1.4'

loop_
_geom_angle_atom_site_label_1
_geom_angle_atom_site_label_2
_geom_angle_atom_site_label_3
_geom_angle
C3 Fe1 C2 39.1(4)
C3 Fe1 C4 40.0(3)
C2 Fe1 C4 66.1(4)
C3 Fe1 C5 65.8(3)
C2 Fe1 C5 65.2(3)
C4 Fe1 C5 39.0(3)
C3 Fe1 C1 66.1(4)
C2 Fe1 C1 38.8(3)
C4 Fe1 C1 66.5(4)
C5 Fe1 C1 39.6(3)
C3 Fe1 P3 113.4(3)
C2 Fe1 P3 87.8(3)
C4 Fe1 P3 152.5(3)
C5 Fe1 P3 137.2(3)
C1 Fe1 P3 98.8(2)
C3 Fe1 P1 153.2(2)
C2 Fe1 P1 141.9(3)
C4 Fe1 P1 113.4(3)
C5 Fe1 P1 90.5(2)
C1 Fe1 P1 104.0(3)
P3 Fe1 P1 92.27(9)
C3 Fe1 P2 99.0(3)
C2 Fe1 P2 132.3(3)
C4 Fe1 P2 96.8(3)
C5 Fe1 P2 128.0(3)
C1 Fe1 P2 162.9(3)
P3 Fe1 P2 94.81(9)
P1 Fe1 P2 85.64(9)
C15 P1 C9 104.0(3)
C15 P1 C7 106.8(4)
C9 P1 C7 100.3(3)
C15 P1 Fe1 115.9(3)
C9 P1 Fe1 119.0(3)
C7 P1 Fe1 109.2(2)
C6 P2 C21 103.3(4)
C6 P2 C27 104.9(4)
C21 P2 C27 101.7(4)
C6 P2 Fe1 108.5(3)
C21 P2 Fe1 117.3(3)
C27 P2 Fe1 119.4(3)
O3 P3 O1 106.6(3)
O3 P3 O2 103.7(3)
O1 P3 O2 97.2(3)
O3 P3 Fe1 110.2(2)
O1 P3 Fe1 114.4(2)
O2 P3 Fe1 123.0(2)
C35 O1 P3 127.3(5)
C33 O3 P3 122.0(6)
C34 O2 P3 124.4(6)
C9 C14 C13 121.6(8)
C23 C22 C21 122.2(8)
C11 C10 C9 118.9(7)
C24 C23 C22 120.3(9)
C28 C27 C32 119.2(7)
C28 C27 P2 120.3(7)
C32 C27 P2 120.5(6)
C12 C11 C10 121.4(8)
C26 C21 C22 116.0(7)
C26 C21 P2 120.7(6)
C22 C21 P2 123.3(6)
C27 C28 C29 121.0(10)
C17 C16 C15 120.7(10)
C8 C7 C6 111.2(7)
C8 C7 P1 116.1(5)
C6 C7 P1 103.8(5)
C23 C24 C25 118.4(8)
C17 C18 C19 121.4(10)
C11 C12 C13 120.3(8)
C16 C15 C20 117.2(8)
C16 C15 P1 123.6(7)
C20 C15 P1 118.8(7)
C24 C25 C26 121.4(10)
C5 C4 C3 106.5(8)
C5 C4 Fe1 70.7(4)
C3 C4 Fe1 69.0(5)
C27 C32 C31 119.2(9)
C7 C6 P2 109.3(6)
C25 C26 C21 121.5(9)
C12 C13 C14 119.0(8)
C14 C9 C10 118.7(7)
C14 C9 P1 121.5(6)
C10 C9 P1 119.6(6)
C4 C5 C1 109.2(8)
C4 C5 Fe1 70.3(5)
C1 C5 Fe1 70.3(5)
C2 C3 C4 107.9(8)
C2 C3 Fe1 70.8(5)
C4 C3 Fe1 70.9(5)
C19 C20 C15 122.7(10)
C20 C19 C18 117.1(11)
C30 C31 C32 121.0(11)
C30 C29 C28 120.6(11)
C29 C30 C31 118.9(9)
C2 C1 C5 106.4(8)
C2 C1 Fe1 69.7(5)
C5 C1 Fe1 70.1(5)
C18 C17 C16 120.9(10)
Cl2 C37 Cl1 113.0(7)
C3 C2 C1 109.9(8)
C3 C2 Fe1 70.1(5)
C1 C2 Fe1 71.5(5)
Cl6 C36 Cl5 118.5(9)

loop_
_geom_bond_atom_site_label_1
_geom_bond_atom_site_label_2
_geom_bond_distance
Fe1 C3 2.081(8)
Fe1 C2 2.091(10)
Fe1 C4 2.107(8)
Fe1 C5 2.112(8)
Fe1 C1 2.115(9)
Fe1 P3 2.154(2)
Fe1 P1 2.201(2)
Fe1 P2 2.216(3)
P1 C15 1.807(8)
P1 C9 1.847(7)
P1 C7 1.852(9)
P2 C6 1.837(8)
P2 C21 1.843(8)
P2 C27 1.844(7)
P3 O3 1.581(6)
P3 O1 1.595(6)
P3 O2 1.604(5)
Cl1 C37 1.705(12)
Cl5 C36 1.804(14)
Cl2 C37 1.700(12)
O1 C35 1.436(9)
O3 C33 1.434(10)
Cl6 C36 1.526(17)
O2 C34 1.440(10)
C14 C9 1.383(10)
C14 C13 1.387(11)
C22 C23 1.389(12)
C22 C21 1.390(11)
C10 C11 1.399(11)
C10 C9 1.400(11)
C23 C24 1.364(14)
C27 C28 1.375(11)
C27 C32 1.396(12)
C11 C12 1.354(12)
C8 C7 1.535(10)
C21 C26 1.386(11)
C28 C29 1.393(13)
C16 C17 1.382(13)
C16 C15 1.387(11)
C7 C6 1.544(10)
C24 C25 1.375(15)
C18 C17 1.353(16)
C18 C19 1.398(15)
C12 C13 1.386(13)
C15 C20 1.408(13)
C25 C26 1.376(12)
C4 C5 1.408(12)
C4 C3 1.434(12)
C32 C31 1.408(11)
C5 C1 1.430(12)
C3 C2 1.396(13)
C20 C19 1.387(13)
C31 C30 1.386(16)
C29 C30 1.375(16)
C1 C2 1.398(12)
